data_2215052
loop_
_publ_author_name
'Butcher, Ray J.'
'Jasinski, Jerry P.'
'Yathirajan, H. S.'
'Veena, K.'
'Narayana, B.'

_publ_section_title
;
 (2<i>E</i>)-1-(4-Methylphenyl)-3-(4-nitrophenyl)prop-2-en-1-one
;
_journal_coeditor_code CI2427
_journal_issue 9
_journal_name_full 'Acta Crystallographica Section E'
_journal_page_first o3680
_journal_page_last o3680
_journal_paper_doi 10.1107/S1600536807037063
_journal_volume 63
_journal_year 2007
_chemical_formula_iupac 'C16 H13 N O3'
_chemical_formula_moiety 'C16 H13 N O3'
_chemical_formula_sum 'C16 H13 N O3'
_chemical_formula_weight 267.27
_chemical_name_systematic
;
(2E)-1-(4-Methylphenyl)-3-(4-nitrophenyl)prop-2-en-1-one
;
_space_group_IT_number 7
_symmetry_cell_setting monoclinic
_symmetry_space_group_name_Hall 'P -2yc'
_symmetry_space_group_name_H-M 'P 1 c 1'
_atom_sites_solution_hydrogens geom
_atom_sites_solution_primary direct
_atom_sites_solution_secondary difmap
_cell_angle_alpha 90.00
_cell_angle_beta 95.785(2)
_cell_angle_gamma 90.00
_cell_formula_units_Z 4
_cell_length_a 5.973000(10)
_cell_length_b 15.0731(5)
_cell_length_c 14.6768(4)
_cell_measurement_reflns_used 10389
_cell_measurement_temperature 203
_cell_measurement_theta_max 32.4257
_cell_measurement_theta_min 4.6282
_cell_volume 1314.65(6)
_computing_cell_refinement <i>CrysAlisPro</i>
_computing_data_collection '<i>CrysAlisPro</i> (Oxford Diffraction, 2007)'
_computing_data_reduction <i>CrysAlisPro</i>
_computing_molecular_graphics '<i>ORTEP-3</i> (Farrugia, 1997)'
_computing_publication_material '<i>WinGX</i> (Farrugia, 1999)'
_computing_structure_refinement '<i>SHELXL97</i> (Sheldrick, 1997)'
_computing_structure_solution '<i>SHELXS97</i> (Sheldrick, 1997)'
_diffrn_ambient_temperature 203
_diffrn_detector_area_resol_mean 10.5081
_diffrn_measured_fraction_theta_full 0.945
_diffrn_measured_fraction_theta_max 0.945
_diffrn_measurement_device_type 'Oxford Diffraction Gemini R'
_diffrn_measurement_method '\f and \w'
_diffrn_radiation_monochromator graphite
_diffrn_radiation_source 'fine-focus sealed tube'
_diffrn_radiation_type MoK\a
_diffrn_radiation_wavelength 0.71073
_diffrn_reflns_av_R_equivalents 0.0510
_diffrn_reflns_av_sigmaI/netI 0.0518
_diffrn_reflns_limit_h_max 9
_diffrn_reflns_limit_h_min -8
_diffrn_reflns_limit_k_max 21
_diffrn_reflns_limit_k_min -22
_diffrn_reflns_limit_l_max 22
_diffrn_reflns_limit_l_min -21
_diffrn_reflns_number 37695
_diffrn_reflns_theta_full 32.49
_diffrn_reflns_theta_max 32.49
_diffrn_reflns_theta_min 4.64
_diffrn_standards_decay_% 0
_diffrn_standards_number 0
_exptl_absorpt_coefficient_mu 0.094
_exptl_absorpt_correction_T_max 1.00000
_exptl_absorpt_correction_T_min 0.95512
_exptl_absorpt_correction_type multi-scan
_exptl_absorpt_process_details '(CrysAlisRED; Oxford Diffraction, 2007)'
_exptl_crystal_colour colourless
_exptl_crystal_density_diffrn 1.350
_exptl_crystal_density_method 'not measured'
_exptl_crystal_description Block
_exptl_crystal_F_000 560
_exptl_crystal_size_max 0.47
_exptl_crystal_size_mid 0.41
_exptl_crystal_size_min 0.29
_refine_diff_density_max 0.231
_refine_diff_density_min -0.233
_refine_ls_extinction_method none
_refine_ls_goodness_of_fit_ref 1.245
_refine_ls_hydrogen_treatment constr
_refine_ls_matrix_type full
_refine_ls_number_parameters 363
_refine_ls_number_reflns 4496
_refine_ls_number_restraints 2
_refine_ls_restrained_S_all 1.245
_refine_ls_R_factor_all 0.1071
_refine_ls_R_factor_gt 0.0551
_refine_ls_shift/su_max 0.001
_refine_ls_shift/su_mean 0.000
_refine_ls_structure_factor_coef Fsqd
_refine_ls_weighting_details 'calc w=1/[\s^2^(Fo^2^)+(0.0728P)^2^] where P=(Fo^2^+2Fc^2^)/3'
_refine_ls_weighting_scheme calc
_refine_ls_wR_factor_gt 0.1245
_refine_ls_wR_factor_ref 0.1619
_reflns_number_gt 2661
_reflns_number_total 4496
_reflns_threshold_expression I>2\s(I)
_cod_data_source_file ci2427.cif
_cod_data_source_block I
_cod_original_sg_symbol_H-M 'P c'
_cod_database_code 2215052
_cod_database_fobs_code 2215052

loop_
_symmetry_equiv_pos_as_xyz
'x, y, z'
'x, -y, z+1/2'

loop_
_atom_site_type_symbol
_atom_site_label
_atom_site_fract_x
_atom_site_fract_y
_atom_site_fract_z
_atom_site_U_iso_or_equiv
_atom_site_adp_type
_atom_site_calc_flag
_atom_site_refinement_flags
_atom_site_occupancy
O O1A 0.5810(4) 0.15276(19) 0.3609(2) 0.0598(7) Uani d . 1
O O2A -0.5435(4) 0.5503(2) 0.1891(2) 0.0638(7) Uani d . 1
O O3A -0.2876(5) 0.6415(2) 0.2422(2) 0.0717(9) Uani d . 1
N N1A -0.3572(5) 0.5665(2) 0.22697(19) 0.0434(7) Uani d . 1
C C1A 0.3401(6) 0.0319(3) 0.3272(2) 0.0377(7) Uani d . 1
C C2A 0.5097(5) -0.0293(3) 0.3529(2) 0.0434(8) Uani d . 1
H H2A 0.6549 -0.0089 0.3732 0.052 Uiso calc R 1
C C3A 0.4681(6) -0.1196(3) 0.3492(3) 0.0501(9) Uani d . 1
H H3A 0.5850 -0.1594 0.3676 0.060 Uiso calc R 1
C C4A 0.2560(5) -0.1524(2) 0.3185(2) 0.0406(8) Uani d . 1
C C5A 0.0874(6) -0.0926(3) 0.2929(2) 0.0452(9) Uani d . 1
H H5A -0.0568 -0.1136 0.2718 0.054 Uiso calc R 1
C C6A 0.1261(5) -0.0018(2) 0.2977(2) 0.0431(8) Uani d . 1
H H6A 0.0072 0.0376 0.2809 0.052 Uiso calc R 1
C C7A 0.2110(7) -0.2512(3) 0.3134(3) 0.0546(9) Uani d . 1
H H7A 0.0911 -0.2631 0.2654 0.082 Uiso calc R 1
H H7B 0.1665 -0.2717 0.3716 0.082 Uiso calc R 1
H H7C 0.3464 -0.2820 0.3001 0.082 Uiso calc R 1
C C8A 0.3919(5) 0.1278(2) 0.3334(2) 0.0394(7) Uani d . 1
C C9A 0.2096(5) 0.1932(3) 0.3060(2) 0.0403(8) Uani d . 1
H H9A 0.0735 0.1738 0.2746 0.048 Uiso calc R 1
C C10A 0.2392(5) 0.2787(2) 0.3258(2) 0.0382(7) Uani d . 1
H H10A 0.3773 0.2948 0.3579 0.046 Uiso calc R 1
C C11A 0.0756(5) 0.3511(2) 0.30221(19) 0.0349(7) Uani d . 1
C C12A -0.1442(5) 0.3358(2) 0.2625(2) 0.0400(7) Uani d . 1
H H12A -0.1949 0.2772 0.2523 0.048 Uiso calc R 1
C C13A -0.2877(5) 0.4058(3) 0.2381(2) 0.0408(8) Uani d . 1
H H13A -0.4348 0.3957 0.2110 0.049 Uiso calc R 1
C C14A -0.2081(5) 0.4915(2) 0.2549(2) 0.0371(7) Uani d . 1
C C15A 0.0033(5) 0.5092(2) 0.2955(2) 0.0407(7) Uani d . 1
H H15A 0.0516 0.5679 0.3069 0.049 Uiso calc R 1
C C16A 0.1458(5) 0.4373(2) 0.3197(2) 0.0404(7) Uani d . 1
H H16A 0.2914 0.4479 0.3482 0.048 Uiso calc R 1
O O1B -0.3940(4) 0.40110(19) 0.4712(2) 0.0581(7) Uani d . 1
O O2B 0.7162(4) -0.0017(2) 0.6455(2) 0.0614(8) Uani d . 1
O O3B 0.4447(5) -0.0907(2) 0.6053(2) 0.0647(8) Uani d . 1
N N1B 0.5230(5) -0.0162(2) 0.61432(18) 0.0430(7) Uani d . 1
C C1B -0.1587(5) 0.5225(2) 0.51618(18) 0.0326(6) Uani d . 1
C C2B -0.3283(6) 0.5826(3) 0.4924(2) 0.0404(8) Uani d . 1
H H2B -0.4714 0.5618 0.4695 0.048 Uiso calc R 1
C C3B -0.2924(5) 0.6731(2) 0.5014(2) 0.0444(8) Uani d . 1
H H3B -0.4124 0.7125 0.4862 0.053 Uiso calc R 1
C C4B -0.0826(5) 0.7064(3) 0.5323(2) 0.0399(8) Uani d . 1
C C5B 0.0894(5) 0.6454(2) 0.5563(2) 0.0416(7) Uani d . 1
H H5B 0.2329 0.6662 0.5786 0.050 Uiso calc R 1
C C6B 0.0532(5) 0.5552(3) 0.5479(2) 0.0391(8) Uani d . 1
H H6B 0.1723 0.5155 0.5638 0.047 Uiso calc R 1
C C7B -0.0428(6) 0.8042(3) 0.5426(3) 0.0533(9) Uani d . 1
H H7D 0.1068 0.8146 0.5730 0.080 Uiso calc R 1
H H7E -0.1538 0.8296 0.5789 0.080 Uiso calc R 1
H H7F -0.0557 0.8319 0.4826 0.080 Uiso calc R 1
C C8B -0.2056(5) 0.4258(3) 0.5051(2) 0.0378(8) Uani d . 1
C C9B -0.0307(5) 0.3598(3) 0.5351(2) 0.0411(8) Uani d . 1
H H9B 0.1033 0.3785 0.5688 0.049 Uiso calc R 1
C C10B -0.0609(5) 0.2744(2) 0.5152(2) 0.0375(7) Uani d . 1
H H10B -0.1970 0.2588 0.4812 0.045 Uiso calc R 1
C C11B 0.0964(5) 0.2023(2) 0.54079(19) 0.0353(7) Uani d . 1
C C12B 0.3171(5) 0.2161(2) 0.5814(2) 0.0416(8) Uani d . 1
H H12B 0.3699 0.2743 0.5926 0.050 Uiso calc R 1
C C13B 0.4571(5) 0.1451(2) 0.6050(2) 0.0407(7) Uani d . 1
H H13B 0.6043 0.1546 0.6324 0.049 Uiso calc R 1
C C14B 0.3778(5) 0.0600(2) 0.5879(2) 0.0358(7) Uani d . 1
C C15B 0.1615(5) 0.0439(3) 0.5465(2) 0.0422(8) Uani d . 1
H H15B 0.1097 -0.0143 0.5351 0.051 Uiso calc R 1
C C16B 0.0267(5) 0.1153(2) 0.5227(2) 0.0399(7) Uani d . 1
H H16B -0.1182 0.1053 0.4932 0.048 Uiso calc R 1

loop_
_atom_site_aniso_label
_atom_site_aniso_U_11
_atom_site_aniso_U_22
_atom_site_aniso_U_33
_atom_site_aniso_U_12
_atom_site_aniso_U_13
_atom_site_aniso_U_23
O1A 0.0407(13) 0.0393(16) 0.0947(19) -0.0026(11) -0.0155(12) -0.0039(13)
O2A 0.0416(15) 0.062(2) 0.0841(18) 0.0046(12) -0.0106(12) 0.0084(15)
O3A 0.0562(16) 0.0420(18) 0.112(2) 0.0054(14) -0.0137(15) 0.0037(17)
N1A 0.0383(15) 0.0412(19) 0.0508(15) 0.0056(13) 0.0050(12) 0.0063(13)
C1A 0.0336(16) 0.039(2) 0.0403(15) -0.0015(14) 0.0033(12) -0.0021(14)
C2A 0.0300(16) 0.039(2) 0.0592(19) 0.0030(14) -0.0058(13) -0.0014(16)
C3A 0.0412(19) 0.043(2) 0.064(2) 0.0060(17) -0.0044(15) 0.0048(18)
C4A 0.0415(18) 0.035(2) 0.0452(16) 0.0005(14) 0.0045(13) 0.0006(13)
C5A 0.0380(18) 0.041(2) 0.0547(18) -0.0036(16) -0.0031(14) -0.0006(17)
C6A 0.0342(17) 0.035(2) 0.0581(19) 0.0046(14) -0.0037(13) -0.0031(15)
C7A 0.063(2) 0.037(2) 0.064(2) -0.0034(19) 0.0048(17) 0.0001(17)
C8A 0.0384(16) 0.0322(19) 0.0460(16) 0.0023(14) -0.0042(12) 0.0004(13)
C9A 0.0396(18) 0.033(2) 0.0454(17) -0.0021(15) -0.0077(13) -0.0009(14)
C10A 0.0397(16) 0.0355(19) 0.0385(14) 0.0016(14) -0.0003(11) -0.0018(13)
C11A 0.0342(16) 0.0344(19) 0.0361(14) 0.0011(13) 0.0035(11) 0.0015(13)
C12A 0.0357(16) 0.036(2) 0.0477(16) -0.0062(14) 0.0012(12) -0.0008(14)
C13A 0.0304(16) 0.043(2) 0.0489(17) -0.0010(15) 0.0036(13) -0.0004(15)
C14A 0.0365(17) 0.036(2) 0.0387(15) 0.0028(14) 0.0059(12) 0.0025(12)
C15A 0.0383(17) 0.0344(19) 0.0497(17) -0.0026(14) 0.0053(13) 0.0016(14)
C16A 0.0380(16) 0.039(2) 0.0434(15) -0.0029(14) -0.0007(12) -0.0038(14)
O1B 0.0446(14) 0.0446(16) 0.0805(17) -0.0035(11) -0.0155(11) -0.0055(13)
O2B 0.0337(14) 0.059(2) 0.0889(18) 0.0037(11) -0.0074(12) 0.0012(15)
O3B 0.0501(15) 0.0375(17) 0.103(2) 0.0023(13) -0.0084(14) 0.0014(15)
N1B 0.0379(16) 0.0441(19) 0.0466(14) 0.0029(13) 0.0023(11) 0.0020(13)
C1B 0.0334(15) 0.0319(18) 0.0324(13) 0.0010(12) 0.0033(11) 0.0017(11)
C2B 0.0330(16) 0.040(2) 0.0464(16) -0.0027(14) -0.0040(12) 0.0011(15)
C3B 0.0374(17) 0.039(2) 0.0555(18) 0.0049(14) -0.0016(13) 0.0005(15)
C4B 0.0392(17) 0.038(2) 0.0431(16) -0.0012(14) 0.0075(13) 0.0024(14)
C5B 0.0294(15) 0.044(2) 0.0506(17) 0.0007(14) -0.0016(12) -0.0020(15)
C6B 0.0310(16) 0.039(2) 0.0463(17) -0.0012(14) 0.0000(12) -0.0025(15)
C7B 0.051(2) 0.034(2) 0.074(2) -0.0020(17) 0.0044(16) -0.0014(17)
C8B 0.0429(18) 0.036(2) 0.0335(14) -0.0028(14) -0.0014(12) -0.0014(13)
C9B 0.0372(17) 0.040(2) 0.0441(16) 0.0010(14) -0.0043(12) -0.0034(14)
C10B 0.0359(16) 0.036(2) 0.0399(15) -0.0008(14) 0.0022(12) 0.0054(14)
C11B 0.0387(16) 0.0319(18) 0.0354(14) 0.0000(13) 0.0040(11) 0.0009(12)
C12B 0.0387(17) 0.0340(18) 0.0518(18) -0.0049(14) 0.0035(13) -0.0021(14)
C13B 0.0352(16) 0.041(2) 0.0452(16) -0.0061(14) -0.0004(12) -0.0043(14)
C14B 0.0323(16) 0.0385(19) 0.0364(14) 0.0010(14) 0.0022(12) 0.0000(13)
C15B 0.0373(18) 0.037(2) 0.0509(18) -0.0033(14) -0.0028(13) -0.0052(15)
C16B 0.0334(16) 0.037(2) 0.0480(16) -0.0073(14) -0.0030(12) -0.0027(14)

loop_
_atom_type_symbol
_atom_type_description
_atom_type_scat_dispersion_real
_atom_type_scat_dispersion_imag
_atom_type_scat_source
C C 0.0033 0.0016 'International Tables Vol C Tables 4.2.6.8 and 6.1.1.4'
H H 0.0000 0.0000 'International Tables Vol C Tables 4.2.6.8 and 6.1.1.4'
N N 0.0061 0.0033 'International Tables Vol C Tables 4.2.6.8 and 6.1.1.4'
O O 0.0106 0.0060 'International Tables Vol C Tables 4.2.6.8 and 6.1.1.4'

loop_
_geom_angle_atom_site_label_1
_geom_angle_atom_site_label_2
_geom_angle_atom_site_label_3
_geom_angle
O2A N1A O3A 123.4(3)
O2A N1A C14A 118.2(3)
O3A N1A C14A 118.4(3)
C2A C1A C6A 117.3(3)
C2A C1A C8A 119.2(3)
C6A C1A C8A 123.5(3)
C3A C2A C1A 121.2(3)
C3A C2A H2A 119.4
C1A C2A H2A 119.4
C2A C3A C4A 121.1(3)
C2A C3A H3A 119.5
C4A C3A H3A 119.5
C5A C4A C3A 118.2(3)
C5A C4A C7A 120.6(3)
C3A C4A C7A 121.1(3)
C4A C5A C6A 121.2(3)
C4A C5A H5A 119.4
C6A C5A H5A 119.4
C5A C6A C1A 121.0(3)
C5A C6A H6A 119.5
C1A C6A H6A 119.5
C4A C7A H7A 109.5
C4A C7A H7B 109.5
H7A C7A H7B 109.5
C4A C7A H7C 109.5
H7A C7A H7C 109.5
H7B C7A H7C 109.5
O1A C8A C1A 120.2(3)
O1A C8A C9A 120.7(3)
C1A C8A C9A 119.1(3)
C10A C9A C8A 120.3(3)
C10A C9A H9A 119.9
C8A C9A H9A 119.9
C9A C10A C11A 126.4(3)
C9A C10A H10A 116.8
C11A C10A H10A 116.8
C16A C11A C12A 119.1(3)
C16A C11A C10A 117.9(3)
C12A C11A C10A 123.0(3)
C13A C12A C11A 120.8(3)
C13A C12A H12A 119.6
C11A C12A H12A 119.6
C12A C13A C14A 118.1(3)
C12A C13A H13A 120.9
C14A C13A H13A 120.9
C15A C14A C13A 122.9(3)
C15A C14A N1A 118.6(3)
C13A C14A N1A 118.5(3)
C14A C15A C16A 118.1(3)
C14A C15A H15A 121.0
C16A C15A H15A 121.0
C11A C16A C15A 121.0(3)
C11A C16A H16A 119.5
C15A C16A H16A 119.5
O2B N1B O3B 123.0(3)
O2B N1B C14B 118.1(3)
O3B N1B C14B 118.9(3)
C2B C1B C6B 118.1(3)
C2B C1B C8B 119.4(3)
C6B C1B C8B 122.5(3)
C1B C2B C3B 121.4(3)
C1B C2B H2B 119.3
C3B C2B H2B 119.3
C2B C3B C4B 121.0(3)
C2B C3B H3B 119.5
C4B C3B H3B 119.5
C3B C4B C5B 117.6(3)
C3B C4B C7B 121.3(3)
C5B C4B C7B 121.1(3)
C6B C5B C4B 121.4(3)
C6B C5B H5B 119.3
C4B C5B H5B 119.3
C5B C6B C1B 120.5(3)
C5B C6B H6B 119.8
C1B C6B H6B 119.8
C4B C7B H7D 109.5
C4B C7B H7E 109.5
H7D C7B H7E 109.5
C4B C7B H7F 109.5
H7D C7B H7F 109.5
H7E C7B H7F 109.5
O1B C8B C9B 120.3(3)
O1B C8B C1B 119.3(3)
C9B C8B C1B 120.4(3)
C10B C9B C8B 120.7(3)
C10B C9B H9B 119.7
C8B C9B H9B 119.7
C9B C10B C11B 126.5(3)
C9B C10B H10B 116.7
C11B C10B H10B 116.7
C16B C11B C12B 118.0(3)
C16B C11B C10B 118.6(3)
C12B C11B C10B 123.4(3)
C13B C12B C11B 120.6(3)
C13B C12B H12B 119.7
C11B C12B H12B 119.7
C14B C13B C12B 119.1(3)
C14B C13B H13B 120.4
C12B C13B H13B 120.4
C13B C14B C15B 121.8(3)
C13B C14B N1B 119.7(3)
C15B C14B N1B 118.4(3)
C16B C15B C14B 118.1(3)
C16B C15B H15B 121.0
C14B C15B H15B 121.0
C15B C16B C11B 122.3(3)
C15B C16B H16B 118.8
C11B C16B H16B 118.8

loop_
_geom_bond_atom_site_label_1
_geom_bond_atom_site_label_2
_geom_bond_distance
O1A C8A 1.220(4)
O2A N1A 1.218(4)
O3A N1A 1.217(4)
N1A C14A 1.472(4)
C1A C2A 1.394(5)
C1A C6A 1.403(5)
C1A C8A 1.479(5)
C2A C3A 1.383(5)
C2A H2A 0.94
C3A C4A 1.392(5)
C3A H3A 0.94
C4A C5A 1.376(5)
C4A C7A 1.513(5)
C5A C6A 1.388(5)
C5A H5A 0.94
C6A H6A 0.94
C7A H7A 0.97
C7A H7B 0.97
C7A H7C 0.97
C8A C9A 1.494(5)
C9A C10A 1.328(5)
C9A H9A 0.94
C10A C11A 1.482(5)
C10A H10A 0.94
C11A C16A 1.382(5)
C11A C12A 1.401(4)
C12A C13A 1.384(5)
C12A H12A 0.94
C13A C14A 1.390(5)
C13A H13A 0.94
C14A C15A 1.367(5)
C15A C16A 1.401(5)
C15A H15A 0.94
C16A H16A 0.94
O1B C8B 1.240(4)
O2B N1B 1.217(4)
O3B N1B 1.219(4)
N1B C14B 1.468(5)
C1B C2B 1.378(5)
C1B C6B 1.394(5)
C1B C8B 1.490(5)
C2B C3B 1.385(5)
C2B H2B 0.94
C3B C4B 1.384(5)
C3B H3B 0.94
C4B C5B 1.397(5)
C4B C7B 1.499(5)
C5B C6B 1.380(5)
C5B H5B 0.94
C6B H6B 0.94
C7B H7D 0.97
C7B H7E 0.97
C7B H7F 0.97
C8B C9B 1.476(5)
C9B C10B 1.329(5)
C9B H9B 0.94
C10B C11B 1.461(5)
C10B H10B 0.94
C11B C16B 1.394(5)
C11B C12B 1.407(5)
C12B C13B 1.380(5)
C12B H12B 0.94
C13B C14B 1.381(5)
C13B H13B 0.94
C14B C15B 1.393(5)
C15B C16B 1.367(5)
C15B H15B 0.94
C16B H16B 0.94

loop_
_geom_hbond_atom_site_label_D
_geom_hbond_atom_site_label_H
_geom_hbond_atom_site_label_A
_geom_hbond_site_symmetry_A
_geom_hbond_distance_DH
_geom_hbond_distance_HA
_geom_hbond_distance_DA
_geom_hbond_angle_DHA
C6A H6A O2B 2_454 0.94 2.56 3.144(4) 120
C6B H6B O2A 2_665 0.94 2.57 3.409(4) 148
C7B H7D O3B 1_565 0.97 2.48 3.361(5) 151
C16A H16A O1B 1_655 0.94 2.57 3.401(4) 148

loop_
_geom_torsion_atom_site_label_1
_geom_torsion_atom_site_label_2
_geom_torsion_atom_site_label_3
_geom_torsion_atom_site_label_4
_geom_torsion
C6A C1A C2A C3A 0.2(5)
C8A C1A C2A C3A 179.3(3)
C1A C2A C3A C4A 0.8(5)
C2A C3A C4A C5A -0.7(5)
C2A C3A C4A C7A 179.4(3)
C3A C4A C5A C6A -0.2(5)
C7A C4A C5A C6A 179.7(3)
C4A C5A C6A C1A 1.2(5)
C2A C1A C6A C5A -1.2(5)
C8A C1A C6A C5A 179.8(3)
C2A C1A C8A O1A -0.1(5)
C6A C1A C8A O1A 179.0(3)
C2A C1A C8A C9A -179.8(3)
C6A C1A C8A C9A -0.8(5)
O1A C8A C9A C10A -11.7(5)
C1A C8A C9A C10A 168.1(3)
C8A C9A C10A C11A 179.2(3)
C9A C10A C11A C16A -173.0(3)
C9A C10A C11A C12A 6.4(5)
C16A C11A C12A C13A 2.1(4)
C10A C11A C12A C13A -177.2(3)
C11A C12A C13A C14A -0.5(4)
C12A C13A C14A C15A -1.1(5)
C12A C13A C14A N1A 178.3(3)
O2A N1A C14A C15A 178.5(3)
O3A N1A C14A C15A -1.0(4)
O2A N1A C14A C13A -1.0(4)
O3A N1A C14A C13A 179.6(3)
C13A C14A C15A C16A 1.1(5)
N1A C14A C15A C16A -178.3(3)
C12A C11A C16A C15A -2.1(4)
C10A C11A C16A C15A 177.3(3)
C14A C15A C16A C11A 0.6(5)
C6B C1B C2B C3B -1.4(5)
C8B C1B C2B C3B -179.9(3)
C1B C2B C3B C4B 1.8(5)
C2B C3B C4B C5B -1.6(5)
C2B C3B C4B C7B -179.7(3)
C3B C4B C5B C6B 1.2(5)
C7B C4B C5B C6B 179.2(3)
C4B C5B C6B C1B -0.9(5)
C2B C1B C6B C5B 0.9(5)
C8B C1B C6B C5B 179.4(3)
C2B C1B C8B O1B 2.9(4)
C6B C1B C8B O1B -175.6(3)
C2B C1B C8B C9B -176.4(3)
C6B C1B C8B C9B 5.2(4)
O1B C8B C9B C10B 9.2(5)
C1B C8B C9B C10B -171.5(3)
C8B C9B C10B C11B -179.7(3)
C9B C10B C11B C16B 173.0(3)
C9B C10B C11B C12B -8.2(5)
C16B C11B C12B C13B -1.9(4)
C10B C11B C12B C13B 179.3(3)
C11B C12B C13B C14B 0.2(4)
C12B C13B C14B C15B 0.8(5)
C12B C13B C14B N1B -178.7(3)
O2B N1B C14B C13B -4.7(4)
O3B N1B C14B C13B 174.3(3)
O2B N1B C14B C15B 175.7(3)
O3B N1B C14B C15B -5.3(4)
C13B C14B C15B C16B -0.1(5)
N1B C14B C15B C16B 179.5(3)
C14B C15B C16B C11B -1.7(5)
C12B C11B C16B C15B 2.7(5)
C10B C11B C16B C15B -178.4(3)

loop_
_cod_related_entry_id
_cod_related_entry_database
_cod_related_entry_code
1 ChemSpider 4724399
